data_2202163
loop_
_publ_author_name
'Ya-Mei Guo'
'He Liu'
'Xue-Bing Leng'

_publ_section_title
;
 <i>catena</i>-Poly[[silver(I)-\m-2,5-bis(4-pyridyl)-1,3,4-oxadiazole]
 nitrate], a one-dimensional coordination polymer exhibiting a
 double-chain supramolecular structure through hydrogen bonds
;
_journal_issue 2
_journal_name_full 'Acta Crystallographica Section E'
_journal_page_first m59
_journal_page_last m60
_journal_paper_doi 10.1107/S1600536803000825
_journal_volume 59
_journal_year 2003
_chemical_formula_iupac '[Ag (C12 H8 N4 O) (N O3]'
_chemical_formula_moiety 'C12 H8 Ag N5 O4'
_chemical_formula_sum 'C12 H8 Ag N5 O4'
_chemical_formula_weight 394.10
_chemical_name_systematic ' catena-Poly[silver(I)-2,5-bis(4-pyridyl)-1,3,4-oxadiazole nitrate]'
_space_group_IT_number 2
_symmetry_cell_setting triclinic
_symmetry_space_group_name_Hall '-P 1'
_symmetry_space_group_name_H-M 'P -1'
_cell_angle_alpha 74.713(2)
_cell_angle_beta 77.828(3)
_cell_angle_gamma 69.389(3)
_cell_formula_units_Z 2
_cell_length_a 8.3649(11)
_cell_length_b 8.9480(13)
_cell_length_c 9.8344(14)
_cell_measurement_reflns_used 2737
_cell_measurement_temperature 298(2)
_cell_measurement_theta_max 25.02
_cell_measurement_theta_min 2.49
_cell_volume 658.90(16)
_diffrn_measured_fraction_theta_full 0.992
_diffrn_measured_fraction_theta_max 0.992
_diffrn_measurement_device 'Bruker SMART 1000'
_diffrn_measurement_method \w
_diffrn_radiation_type MoK\a
_diffrn_radiation_wavelength 0.71073
_diffrn_reflns_av_R_equivalents 0.0213
_diffrn_reflns_limit_h_max 9
_diffrn_reflns_limit_h_min -6
_diffrn_reflns_limit_k_max 10
_diffrn_reflns_limit_k_min -7
_diffrn_reflns_limit_l_max 11
_diffrn_reflns_limit_l_min -11
_diffrn_reflns_number 2737
_diffrn_reflns_theta_full 22.53
_diffrn_reflns_theta_max 25.02
_diffrn_standards_decay_% 0
_diffrn_standards_interval_count none
_diffrn_standards_number 0
_exptl_absorpt_coefficient_mu 1.557
_exptl_absorpt_correction_T_max 0.792
_exptl_absorpt_correction_T_min 0.491
_exptl_absorpt_correction_type multi-scan
_exptl_absorpt_process_details '[SAINT (Bruker 1998) and SADABS (Sheldrick, 1997)]'
_exptl_crystal_colour colorless
_exptl_crystal_density_diffrn 1.986
_exptl_crystal_density_meas ?
_exptl_crystal_description block
_exptl_crystal_F_000 388
_exptl_crystal_size_max 0.15
_exptl_crystal_size_mid 0.15
_exptl_crystal_size_min 0.15
_refine_diff_density_max 0.810
_refine_diff_density_min -0.727
_refine_ls_extinction_method none
_refine_ls_goodness_of_fit_ref 1.058
_refine_ls_hydrogen_treatment constr
_refine_ls_number_parameters 199
_refine_ls_number_reflns 2303
_refine_ls_restrained_S_all 1.058
_refine_ls_R_factor_all 0.0445
_refine_ls_R_factor_gt 0.0397
_refine_ls_shift/su_max 0.001
_refine_ls_shift/su_mean <0.001
_refine_ls_structure_factor_coef Fsqd
_refine_ls_weighting_details 'calc w = 1/[\s^2^(Fo^2^)+(0.087P)^2^] where P = (Fo^2^+2Fc^2^)/3'
_refine_ls_weighting_scheme calc
_refine_ls_wR_factor_gt 0.1130
_refine_ls_wR_factor_ref 0.1167
_reflns_number_gt 2016
_reflns_number_total 2303
_reflns_threshold_expression I>2\s(I)
_cod_data_source_file su6011.cif
_cod_data_source_block I
_cod_depositor_comments
;
The following automatic conversions were performed:
'_symmetry_cell_setting' value 'Triclinic' changed to 'triclinic'
according to '/home/saulius/struct/CIF-dictionaries/cif_core.dic'
dictionary named 'cif_core.dic' version 2.4.1 from 2010-06-29.

Automatic conversion script
Id: cif_fix_enum 1527 2010-12-29 10:47:43Z saulius 

The following automatic conversions were performed:

'_symmetry_cell_setting' value 'Triclinic' changed to 'triclinic'
according to /home/saulius/struct/CIF-dictionaries/cif_core.dic
dictionary named 'cif_core.dic' version 2.4.1 from 2010-06-29.

Automatic conversion script
Id: cif_fix_values 1715 2011-07-08 13:25:40Z adriana 

The following automatic conversions were performed:

'_exptl_crystal_density_meas' value 'not measured' was changed to '?'
- the value is perceived as not measured.

Automatic conversion script
Id: cif_fix_values 3008 2015-01-20 13:52:24Z robertas 
;
_cod_original_sg_symbol_H-M P-1
_cod_database_code 2202163
_cod_database_fobs_code 2202163

loop_
_symmetry_equiv_pos_as_xyz
'x, y, z'
'-x, -y, -z'

loop_
_atom_site_label
_atom_site_fract_x
_atom_site_fract_y
_atom_site_fract_z
_atom_site_U_iso_or_equiv
_atom_site_adp_type
_atom_site_calc_flag
_atom_site_refinement_flags
_atom_site_occupancy
_atom_site_disorder_assembly
_atom_site_disorder_group
_atom_site_type_symbol
Ag1 1.08174(4) 0.79990(4) 0.95985(3) 0.0569(2) Uani d . 1 . . Ag
O1 0.4770(3) 0.7225(3) 0.5734(3) 0.0376(6) Uani d . 1 . . O
N1 0.8793(4) 0.7625(4) 0.8714(3) 0.0457(8) Uani d . 1 . . N
N2 0.3830(5) 0.6032(4) 0.7866(4) 0.0448(8) Uani d . 1 . . N
N3 0.2890(4) 0.5953(4) 0.6876(3) 0.0432(7) Uani d . 1 . . N
N4 0.1864(4) 0.7403(4) 0.1672(4) 0.0424(7) Uani d . 1 . . N
C1 0.8614(5) 0.8098(5) 0.7311(4) 0.0444(9) Uani d . 1 . . C
H1A 0.9386 0.8582 0.6696 0.053 Uiso calc R 1 . . H
C2 0.7353(5) 0.7897(5) 0.6761(4) 0.0391(8) Uani d . 1 . . C
H2A 0.7255 0.8261 0.5796 0.047 Uiso calc R 1 . . H
C3 0.6219(5) 0.7143(4) 0.7666(4) 0.0362(8) Uani d . 1 . . C
C4 0.6394(6) 0.6652(5) 0.9100(4) 0.0459(9) Uani d . 1 . . C
H4A 0.5654 0.6144 0.9736 0.055 Uiso calc R 1 . . H
C5 0.7689(6) 0.6931(6) 0.9563(4) 0.0501(10) Uani d . 1 . . C
H5A 0.7790 0.6612 1.0529 0.060 Uiso calc R 1 . . H
C6 0.4906(5) 0.6787(5) 0.7149(4) 0.0380(8) Uani d . 1 . . C
C7 0.3489(5) 0.6659(4) 0.5659(4) 0.0360(8) Uani d . 1 . . C
C8 0.2947(5) 0.6915(4) 0.4278(4) 0.0363(8) Uani d . 1 . . C
C9 0.3639(5) 0.7798(5) 0.3066(4) 0.0413(9) Uani d . 1 . . C
H9A 0.4484 0.8230 0.3107 0.050 Uiso calc R 1 . . H
C10 0.3054(5) 0.8023(5) 0.1806(4) 0.0431(9) Uani d . 1 . . C
H10A 0.3506 0.8637 0.0999 0.052 Uiso calc R 1 . . H
C11 0.1230(5) 0.6531(5) 0.2829(4) 0.0454(9) Uani d . 1 . . C
H11A 0.0420 0.6077 0.2747 0.054 Uiso calc R 1 . . H
C12 0.1720(5) 0.6262(5) 0.4156(4) 0.0445(9) Uani d . 1 . . C
H12A 0.1235 0.5656 0.4949 0.053 Uiso calc R 1 . . H
N11 1.2250(4) 1.0537(4) 0.7428(4) 0.0489(8) Uani d . 1 . . N
O11 1.2338(6) 1.0113(5) 0.8723(4) 0.0788(11) Uani d . 1 . . O
O12 1.2765(6) 1.1659(6) 0.6709(4) 0.0891(13) Uani d . 1 . . O
O13 1.1575(5) 0.9844(4) 0.6877(5) 0.0754(10) Uani d . 1 . . O

loop_
_atom_site_aniso_label
_atom_site_aniso_U_11
_atom_site_aniso_U_22
_atom_site_aniso_U_33
_atom_site_aniso_U_12
_atom_site_aniso_U_13
_atom_site_aniso_U_23
Ag1 0.0655(3) 0.0801(3) 0.0394(3) -0.0343(2) -0.02544(17) -0.00568(17)
O1 0.0391(13) 0.0523(15) 0.0262(13) -0.0175(11) -0.0123(10) -0.0054(11)
N1 0.0491(18) 0.066(2) 0.0307(17) -0.0221(16) -0.0161(14) -0.0095(15)
N2 0.0519(19) 0.0573(19) 0.0329(17) -0.0252(16) -0.0132(15) -0.0049(15)
N3 0.0508(18) 0.0544(18) 0.0316(17) -0.0246(15) -0.0129(14) -0.0038(14)
N4 0.0433(17) 0.0515(18) 0.0353(17) -0.0106(14) -0.0175(14) -0.0096(14)
C1 0.047(2) 0.056(2) 0.033(2) -0.0199(18) -0.0117(17) -0.0050(17)
C2 0.048(2) 0.048(2) 0.0247(17) -0.0172(17) -0.0138(15) -0.0033(15)
C3 0.0374(18) 0.0419(18) 0.0328(18) -0.0114(15) -0.0125(15) -0.0086(15)
C4 0.053(2) 0.064(2) 0.0276(19) -0.027(2) -0.0102(16) -0.0034(17)
C5 0.058(2) 0.072(3) 0.0289(19) -0.028(2) -0.0164(18) -0.0065(18)
C6 0.0405(19) 0.046(2) 0.0269(18) -0.0102(16) -0.0100(15) -0.0064(15)
C7 0.0352(18) 0.0414(19) 0.0327(19) -0.0086(15) -0.0123(15) -0.0083(15)
C8 0.0360(18) 0.0419(19) 0.0317(19) -0.0085(15) -0.0119(15) -0.0080(15)
C9 0.045(2) 0.049(2) 0.036(2) -0.0202(17) -0.0152(17) -0.0047(16)
C10 0.047(2) 0.051(2) 0.034(2) -0.0175(17) -0.0141(17) -0.0032(16)
C11 0.042(2) 0.060(2) 0.041(2) -0.0194(18) -0.0155(17) -0.0102(18)
C12 0.049(2) 0.059(2) 0.0328(19) -0.0260(18) -0.0116(16) -0.0046(16)
N11 0.0431(18) 0.063(2) 0.041(2) -0.0186(16) -0.0064(15) -0.0074(16)
O11 0.096(3) 0.096(3) 0.0357(18) -0.025(2) -0.0187(18) 0.0009(17)
O12 0.090(3) 0.128(3) 0.066(2) -0.076(3) -0.021(2) 0.018(2)
O13 0.076(2) 0.073(2) 0.092(3) -0.0243(19) -0.021(2) -0.032(2)

loop_
_atom_type_symbol
_atom_type_description
_atom_type_scat_dispersion_real
_atom_type_scat_dispersion_imag
_atom_type_scat_source
C C 0.0033 0.0016 'International Tables Vol C Tables 4.2.6.8 and 6.1.1.4'
H H 0.0000 0.0000 'International Tables Vol C Tables 4.2.6.8 and 6.1.1.4'
N N 0.0061 0.0033 'International Tables Vol C Tables 4.2.6.8 and 6.1.1.4'
O O 0.0106 0.0060 'International Tables Vol C Tables 4.2.6.8 and 6.1.1.4'
Ag Ag -0.8971 1.1015 'International Tables Vol C Tables 4.2.6.8 and 6.1.1.4'

loop_
_geom_angle_atom_site_label_1
_geom_angle_atom_site_label_2
_geom_angle_atom_site_label_3
_geom_angle_site_symmetry_1
_geom_angle_site_symmetry_3
_geom_angle
_geom_angle_publ_flag
N1 Ag1 N4 . 1_656 139.84(13) yes
N1 Ag1 O11 . . 130.27(12) yes
N4 Ag1 O11 1_656 . 87.79(12) yes
C7 O1 C6 . . 102.3(3) ?
C5 N1 C1 . . 117.3(4) ?
C5 N1 Ag1 . . 120.0(3) ?
C1 N1 Ag1 . . 122.7(3) ?
C6 N2 N3 . . 106.2(3) ?
C7 N3 N2 . . 105.9(3) ?
C11 N4 C10 . . 117.7(4) ?
C11 N4 Ag1 . 1_454 121.0(3) ?
C10 N4 Ag1 . 1_454 121.1(3) ?
N1 C1 C2 . . 123.0(4) ?
N1 C1 H1A . . 118.5 ?
C2 C1 H1A . . 118.5 ?
C1 C2 C3 . . 118.9(3) ?
C1 C2 H2A . . 120.5 ?
C3 C2 H2A . . 120.5 ?
C4 C3 C2 . . 118.4(3) ?
C4 C3 C6 . . 119.2(3) ?
C2 C3 C6 . . 122.3(3) ?
C5 C4 C3 . . 118.6(4) ?
C5 C4 H4A . . 120.7 ?
C3 C4 H4A . . 120.7 ?
N1 C5 C4 . . 123.7(4) ?
N1 C5 H5A . . 118.1 ?
C4 C5 H5A . . 118.1 ?
N2 C6 O1 . . 112.5(3) ?
N2 C6 C3 . . 128.3(3) ?
O1 C6 C3 . . 119.1(3) ?
N3 C7 O1 . . 113.2(3) ?
N3 C7 C8 . . 128.0(3) ?
O1 C7 C8 . . 118.9(3) ?
C9 C8 C12 . . 118.5(3) ?
C9 C8 C7 . . 121.4(3) ?
C12 C8 C7 . . 120.1(3) ?
C10 C9 C8 . . 118.7(4) ?
C10 C9 H9A . . 120.7 ?
C8 C9 H9A . . 120.7 ?
N4 C10 C9 . . 123.4(4) ?
N4 C10 H10A . . 118.3 ?
C9 C10 H10A . . 118.3 ?
N4 C11 C12 . . 123.0(4) ?
N4 C11 H11A . . 118.5 ?
C12 C11 H11A . . 118.5 ?
C11 C12 C8 . . 118.6(4) ?
C11 C12 H12A . . 120.7 ?
C8 C12 H12A . . 120.7 ?
O12 N11 O11 . . 120.4(4) ?
O12 N11 O13 . . 120.3(4) ?
O11 N11 O13 . . 119.2(4) ?
N11 O11 Ag1 . . 104.7(3) ?

loop_
_geom_bond_atom_site_label_1
_geom_bond_atom_site_label_2
_geom_bond_site_symmetry_2
_geom_bond_distance
_geom_bond_publ_flag
Ag1 N1 . 2.216(3) yes
Ag1 N4 1_656 2.250(3) yes
Ag1 O11 . 2.512(5) yes
O1 C7 . 1.358(5) ?
O1 C6 . 1.361(4) ?
N1 C5 . 1.319(5) ?
N1 C1 . 1.356(5) ?
N2 C6 . 1.294(5) ?
N2 N3 . 1.404(5) ?
N3 C7 . 1.286(5) ?
N4 C11 . 1.324(5) ?
N4 C10 . 1.341(5) ?
N4 Ag1 1_454 2.250(3) ?
C1 C2 . 1.365(6) ?
C1 H1A . 0.9300 ?
C2 C3 . 1.388(5) ?
C2 H2A . 0.9300 ?
C3 C4 . 1.385(5) ?
C3 C6 . 1.460(5) ?
C4 C5 . 1.380(6) ?
C4 H4A . 0.9300 ?
C5 H5A . 0.9300 ?
C7 C8 . 1.458(5) ?
C8 C9 . 1.384(5) ?
C8 C12 . 1.386(5) ?
C9 C10 . 1.368(6) ?
C9 H9A . 0.9300 ?
C10 H10A . 0.9300 ?
C11 C12 . 1.385(6) ?
C11 H11A . 0.9300 ?
C12 H12A . 0.9300 ?
N11 O12 . 1.223(5) ?
N11 O11 . 1.239(5) ?
N11 O13 . 1.245(5) ?

loop_
_geom_hbond_atom_site_label_D
_geom_hbond_atom_site_label_H
_geom_hbond_atom_site_label_A
_geom_hbond_site_symmetry_A
_geom_hbond_distance_DH
_geom_hbond_distance_HA
_geom_hbond_distance_DA
_geom_hbond_angle_DHA
_geom_hbond_publ_flag
C2 H2A O12 2_776 .93 2.45 3.350(4) 163 yes
C9 H9A O12 2_776 .93 2.38 3.270(3) 160 yes
